data_7212653
loop_
_publ_author_name
'Huang, Yong-Qing'
'Shen, Zhong-Liang'
'Zhou, Xia-Ying'
'Okamura, Taka-aki'
'Su, Zhi'
'Fan, Jian'
'Sun, Wei-Yin'
'Yu, Jin-Quan'
'Ueyama, Norikazu'

_publ_section_title
;
 Metal--organic frameworks with oxazoline-containing tripodal ligand:
 structure changes via reaction medium and metal-to-ligand ratio
;
_journal_issue 12
_journal_name_full CrystEngComm
_journal_page_first 4328
_journal_paper_doi 10.1039/c002874f
_journal_volume 12
_journal_year 2010
_chemical_formula_moiety 'C34 H40 Cl2 Cu2 N8 O16'
_chemical_formula_sum 'C34 H40 Cl2 Cu2 N8 O16'
_chemical_formula_weight 1014.72
_chemical_name_systematic
;
?
;
_space_group_IT_number 2
_symmetry_cell_setting triclinic
_symmetry_space_group_name_Hall '-P 1'
_symmetry_space_group_name_H-M 'P -1'
_atom_sites_solution_hydrogens geom
_atom_sites_solution_primary direct
_atom_sites_solution_secondary difmap
_audit_creation_method SHELXL-97
_cell_angle_alpha 118.6290(10)
_cell_angle_beta 93.0040(10)
_cell_angle_gamma 99.6650(10)
_cell_formula_units_Z 1
_cell_length_a 7.0086(6)
_cell_length_b 12.9662(11)
_cell_length_c 13.0105(11)
_cell_measurement_reflns_used 2108
_cell_measurement_temperature 293(2)
_cell_measurement_theta_max 24.64
_cell_measurement_theta_min 2.48
_cell_volume 1010.92(15)
_computing_structure_refinement 'SHELXL-97 (Sheldrick, 1997)'
_computing_structure_solution 'SHELXS-97 (Sheldrick, 1990)'
_diffrn_ambient_temperature 293(2)
_diffrn_measured_fraction_theta_full 0.985
_diffrn_measured_fraction_theta_max 0.985
_diffrn_measurement_device_type 'Bruker Smart Apec CCD'
_diffrn_measurement_method '\w and \f scans'
_diffrn_radiation_monochromator graphite
_diffrn_radiation_source 'fine-focus sealed tube'
_diffrn_radiation_type MoK\a
_diffrn_radiation_wavelength 0.71073
_diffrn_reflns_av_R_equivalents 0.0378
_diffrn_reflns_av_sigmaI/netI 0.0495
_diffrn_reflns_limit_h_max 8
_diffrn_reflns_limit_h_min -7
_diffrn_reflns_limit_k_max 12
_diffrn_reflns_limit_k_min -15
_diffrn_reflns_limit_l_max 15
_diffrn_reflns_limit_l_min -15
_diffrn_reflns_number 5092
_diffrn_reflns_theta_full 25.00
_diffrn_reflns_theta_max 25.00
_diffrn_reflns_theta_min 1.80
_exptl_absorpt_coefficient_mu 1.267
_exptl_absorpt_correction_T_max 0.9279
_exptl_absorpt_correction_T_min 0.7593
_exptl_absorpt_correction_type multi-scan
_exptl_crystal_colour yellow
_exptl_crystal_density_diffrn 1.667
_exptl_crystal_density_method 'not measured'
_exptl_crystal_description prism
_exptl_crystal_F_000 520
_exptl_crystal_size_max 0.23
_exptl_crystal_size_mid 0.06
_exptl_crystal_size_min 0.06
_refine_diff_density_max 0.433
_refine_diff_density_min -0.335
_refine_diff_density_rms 0.068
_refine_ls_extinction_method none
_refine_ls_goodness_of_fit_ref 0.979
_refine_ls_hydrogen_treatment mixed
_refine_ls_matrix_type full
_refine_ls_number_parameters 310
_refine_ls_number_reflns 3525
_refine_ls_number_restraints 6
_refine_ls_restrained_S_all 0.978
_refine_ls_R_factor_all 0.0541
_refine_ls_R_factor_gt 0.0449
_refine_ls_shift/su_max 0.001
_refine_ls_shift/su_mean 0.000
_refine_ls_structure_factor_coef Fsqd
_refine_ls_weighting_details 'calc w=1/[\s^2^(Fo^2^)+(0.0650P)^2^+0.0000P] where P=(Fo^2^+2Fc^2^)/3'
_refine_ls_weighting_scheme calc
_refine_ls_wR_factor_gt 0.1107
_refine_ls_wR_factor_ref 0.1148
_reflns_number_gt 2810
_reflns_number_total 3525
_reflns_threshold_expression >2sigma(I)
_cod_data_source_file c002874f.txt
_cod_data_source_block 4
_cod_original_sg_symbol_Hall '-p 1'
_cod_original_sg_symbol_H-M 'p -1'
_cod_database_code 7212653

loop_
_symmetry_equiv_pos_as_xyz
'x, y, z'
'-x, -y, -z'

loop_
_atom_site_label
_atom_site_type_symbol
_atom_site_fract_x
_atom_site_fract_y
_atom_site_fract_z
_atom_site_U_iso_or_equiv
_atom_site_adp_type
_atom_site_occupancy
_atom_site_symmetry_multiplicity
_atom_site_calc_flag
_atom_site_refinement_flags
_atom_site_disorder_assembly
_atom_site_disorder_group
Cu1 Cu 0.58447(6) 0.47452(4) 0.29589(4) 0.04771(18) Uani 1 1 d . . .
Cl1 Cl 0.79531(16) 0.09956(9) 0.30011(10) 0.0672(3) Uani 1 1 d . . .
O1 O 0.1896(4) 0.17573(19) 0.0349(2) 0.0518(6) Uani 1 1 d . . .
O1W O 0.8608(5) 0.3439(3) 0.1966(3) 0.0713(9) Uani 1 1 d . . .
O2 O 0.2159(4) 0.1861(2) -0.3385(2) 0.0564(7) Uani 1 1 d . . .
O3 O 0.2739(4) 0.72038(19) 0.21474(19) 0.0533(6) Uani 1 1 d . . .
O4 O 0.8908(6) 0.2156(3) 0.3299(3) 0.0961(11) Uani 1 1 d . A .
O5 O 0.6824(7) 0.0469(5) 0.1871(4) 0.192(3) Uani 1 1 d . A .
O6 O 0.9370(7) 0.0326(3) 0.2857(4) 0.1313(16) Uani 1 1 d . A .
O7 O 0.714(6) 0.1020(10) 0.395(3) 0.172(10) Uani 0.72(6) 1 d P A 1
O7' O 0.634(3) 0.123(3) 0.3617(17) 0.075(11) Uani 0.28(6) 1 d P A 2
N1 N 0.3830(4) 0.3306(2) 0.1938(2) 0.0375(6) Uani 1 1 d . . .
N2 N 0.3189(4) 0.3579(2) -0.3385(2) 0.0387(6) Uani 1 1 d . . .
N3 N 0.2375(4) 0.7350(2) 0.0510(2) 0.0448(7) Uani 1 1 d . . .
N4 N 0.6932(5) 0.4617(3) 0.4399(3) 0.0567(8) Uani 1 1 d . . .
C1 C 0.2718(4) 0.3564(3) 0.0278(3) 0.0330(7) Uani 1 1 d . . .
C2 C 0.2628(4) 0.2984(3) -0.0939(3) 0.0342(7) Uani 1 1 d . . .
H2A H 0.2614 0.2165 -0.1360 0.041 Uiso 1 1 calc R . .
C3 C 0.2558(4) 0.3633(3) -0.1525(3) 0.0344(7) Uani 1 1 d . . .
C4 C 0.2490(4) 0.4835(3) -0.0900(3) 0.0347(7) Uani 1 1 d . . .
H4A H 0.2395 0.5260 -0.1301 0.042 Uiso 1 1 calc R . .
C5 C 0.2561(4) 0.5412(3) 0.0312(3) 0.0326(7) Uani 1 1 d . . .
C6 C 0.2691(4) 0.4772(3) 0.0901(3) 0.0345(7) Uani 1 1 d . . .
H6A H 0.2762 0.5157 0.1721 0.041 Uiso 1 1 calc R . .
C7 C 0.2880(5) 0.2902(3) 0.0923(3) 0.0369(7) Uani 1 1 d . . .
C8 C 0.3439(6) 0.2325(3) 0.2228(3) 0.0533(9) Uani 1 1 d . . .
H8A H 0.2617 0.2507 0.2843 0.064 Uiso 1 1 calc R . .
H8B H 0.4650 0.2190 0.2488 0.064 Uiso 1 1 calc R . .
C9 C 0.2402(7) 0.1254(3) 0.1080(3) 0.0676(12) Uani 1 1 d . . .
H9A H 0.3254 0.0701 0.0719 0.081 Uiso 1 1 calc R . .
H9B H 0.1236 0.0829 0.1201 0.081 Uiso 1 1 calc R . .
C10 C 0.2652(5) 0.3056(3) -0.2805(3) 0.0386(7) Uani 1 1 d . . .
C11 C 0.3020(6) 0.2616(3) -0.4637(3) 0.0516(9) Uani 1 1 d . . .
H11A H 0.4251 0.2675 -0.4934 0.062 Uiso 1 1 calc R . .
H11B H 0.2006 0.2664 -0.5138 0.062 Uiso 1 1 calc R . .
C12 C 0.2494(8) 0.1465(3) -0.4594(3) 0.0738(13) Uani 1 1 d . . .
H12A H 0.1323 0.0938 -0.5151 0.089 Uiso 1 1 calc R . .
H12B H 0.3557 0.1043 -0.4773 0.089 Uiso 1 1 calc R . .
C13 C 0.2533(4) 0.6700(3) 0.0966(3) 0.0371(7) Uani 1 1 d . . .
C14 C 0.2450(6) 0.8565(3) 0.1492(3) 0.0585(10) Uani 1 1 d . . .
H14A H 0.1238 0.8814 0.1433 0.070 Uiso 1 1 calc R . .
H14B H 0.3528 0.9143 0.1493 0.070 Uiso 1 1 calc R . .
C15 C 0.2743(6) 0.8469(3) 0.2585(3) 0.0609(10) Uani 1 1 d . . .
H15A H 0.3980 0.8979 0.3076 0.073 Uiso 1 1 calc R . .
H15B H 0.1690 0.8700 0.3045 0.073 Uiso 1 1 calc R . .
C16 C 0.7590(5) 0.4421(3) 0.5071(3) 0.0453(8) Uani 1 1 d . . .
C17 C 0.8444(7) 0.4160(4) 0.5933(4) 0.0597(11) Uani 1 1 d D . .
H1WA H 0.832(6) 0.304(4) 0.126(4) 0.068(15) Uiso 1 1 d . . .
H17A H 0.905(5) 0.490(3) 0.659(3) 0.074(13) Uiso 1 1 d D . .
H17B H 0.745(6) 0.375(3) 0.612(4) 0.13(2) Uiso 1 1 d D . .
H1WB H 0.856(7) 0.296(4) 0.210(4) 0.074(17) Uiso 1 1 d . . .
H17C H 0.940(5) 0.372(3) 0.562(4) 0.13(2) Uiso 1 1 d D . .

loop_
_atom_site_aniso_label
_atom_site_aniso_U_11
_atom_site_aniso_U_22
_atom_site_aniso_U_33
_atom_site_aniso_U_23
_atom_site_aniso_U_13
_atom_site_aniso_U_12
Cu1 0.0509(3) 0.0501(3) 0.0429(3) 0.0261(2) 0.00308(19) 0.0046(2)
Cl1 0.0648(6) 0.0477(6) 0.0752(7) 0.0208(5) 0.0050(5) 0.0111(5)
O1 0.0750(17) 0.0348(13) 0.0458(14) 0.0237(11) -0.0035(12) 0.0044(11)
O1W 0.102(3) 0.063(2) 0.056(2) 0.0346(18) 0.0063(17) 0.0194(18)
O2 0.0921(19) 0.0347(13) 0.0344(13) 0.0128(11) 0.0086(12) 0.0086(12)
O3 0.0775(18) 0.0365(13) 0.0402(14) 0.0128(11) 0.0076(12) 0.0185(12)
O4 0.130(3) 0.063(2) 0.097(2) 0.0406(19) 0.019(2) 0.0198(19)
O5 0.119(4) 0.208(5) 0.121(4) -0.009(4) -0.046(3) 0.031(3)
O6 0.192(4) 0.103(3) 0.127(3) 0.058(3) 0.030(3) 0.095(3)
O7 0.264(18) 0.110(6) 0.185(13) 0.087(7) 0.159(14) 0.065(8)
O7' 0.093(17) 0.075(13) 0.080(12) 0.053(8) 0.047(10) 0.018(8)
N1 0.0424(15) 0.0394(15) 0.0359(15) 0.0236(13) 0.0020(12) 0.0067(12)
N2 0.0447(16) 0.0410(15) 0.0293(14) 0.0174(12) 0.0022(11) 0.0081(12)
N3 0.0558(18) 0.0344(15) 0.0499(17) 0.0237(14) 0.0056(13) 0.0158(13)
N4 0.060(2) 0.070(2) 0.0491(18) 0.0358(17) 0.0072(15) 0.0156(16)
C1 0.0311(16) 0.0361(17) 0.0371(17) 0.0221(14) 0.0047(13) 0.0078(13)
C2 0.0339(17) 0.0310(16) 0.0365(17) 0.0166(14) 0.0023(13) 0.0053(13)
C3 0.0328(16) 0.0388(17) 0.0330(16) 0.0193(14) 0.0040(13) 0.0064(13)
C4 0.0353(17) 0.0380(17) 0.0383(17) 0.0236(15) 0.0065(13) 0.0114(13)
C5 0.0275(16) 0.0336(16) 0.0368(17) 0.0165(14) 0.0050(12) 0.0100(12)
C6 0.0353(17) 0.0389(18) 0.0298(16) 0.0167(14) 0.0059(13) 0.0105(13)
C7 0.0411(18) 0.0372(18) 0.0400(18) 0.0233(15) 0.0114(14) 0.0124(14)
C8 0.066(2) 0.052(2) 0.054(2) 0.0376(19) 0.0014(18) 0.0095(18)
C9 0.104(3) 0.049(2) 0.060(2) 0.039(2) 0.002(2) 0.009(2)
C10 0.0406(18) 0.0370(18) 0.0367(17) 0.0167(15) 0.0030(14) 0.0108(14)
C11 0.061(2) 0.054(2) 0.0335(18) 0.0176(17) 0.0098(16) 0.0094(18)
C12 0.128(4) 0.052(2) 0.037(2) 0.0156(19) 0.013(2) 0.026(2)
C13 0.0326(17) 0.0384(18) 0.0387(18) 0.0172(15) 0.0071(13) 0.0095(13)
C14 0.065(2) 0.037(2) 0.067(3) 0.0210(19) -0.001(2) 0.0153(17)
C15 0.082(3) 0.0325(19) 0.054(2) 0.0096(17) 0.013(2) 0.0149(18)
C16 0.043(2) 0.058(2) 0.0368(18) 0.0242(17) 0.0063(15) 0.0127(16)
C17 0.064(3) 0.081(3) 0.042(2) 0.035(2) 0.006(2) 0.024(2)

loop_
_atom_type_symbol
_atom_type_description
_atom_type_scat_dispersion_real
_atom_type_scat_dispersion_imag
_atom_type_scat_source
C C 0.0033 0.0016 'International Tables Vol C Tables 4.2.6.8 and 6.1.1.4'
H H 0.0000 0.0000 'International Tables Vol C Tables 4.2.6.8 and 6.1.1.4'
N N 0.0061 0.0033 'International Tables Vol C Tables 4.2.6.8 and 6.1.1.4'
O O 0.0106 0.0060 'International Tables Vol C Tables 4.2.6.8 and 6.1.1.4'
Cl Cl 0.1484 0.1585 'International Tables Vol C Tables 4.2.6.8 and 6.1.1.4'
Cu Cu 0.3201 1.2651 'International Tables Vol C Tables 4.2.6.8 and 6.1.1.4'

loop_
_geom_angle_atom_site_label_1
_geom_angle_atom_site_label_2
_geom_angle_atom_site_label_3
_geom_angle
_geom_angle_site_symmetry_1
_geom_angle_site_symmetry_3
N1 Cu1 N2 143.64(11) . 2_665
N1 Cu1 N4 108.69(11) . .
N2 Cu1 N4 105.20(11) 2_665 .
O7 Cl1 O6 104(2) . .
O7 Cl1 O4 109.6(5) . .
O6 Cl1 O4 107.6(3) . .
O7 Cl1 O5 121.5(19) . .
O6 Cl1 O5 105.5(3) . .
O4 Cl1 O5 107.6(3) . .
O7 Cl1 O7' 35.4(10) . .
O6 Cl1 O7' 137.7(16) . .
O4 Cl1 O7' 100.9(13) . .
O5 Cl1 O7' 94.5(9) . .
C7 O1 C9 105.6(3) . .
H1WA O1W H1WB 98(5) . .
C10 O2 C12 106.9(3) . .
C13 O3 C15 105.4(3) . .
C7 N1 C8 106.6(3) . .
C7 N1 Cu1 133.3(2) . .
C8 N1 Cu1 119.29(19) . .
C10 N2 C11 106.5(3) . .
C10 N2 Cu1 134.1(2) . 2_665
C11 N2 Cu1 119.4(2) . 2_665
C13 N3 C14 106.6(3) . .
C16 N4 Cu1 171.1(3) . .
C6 C1 C2 120.4(3) . .
C6 C1 C7 119.5(3) . .
C2 C1 C7 120.1(3) . .
C1 C2 C3 119.3(3) . .
C1 C2 H2A 120.3 . .
C3 C2 H2A 120.3 . .
C4 C3 C2 119.9(3) . .
C4 C3 C10 120.1(3) . .
C2 C3 C10 119.9(3) . .
C5 C4 C3 120.8(3) . .
C5 C4 H4A 119.6 . .
C3 C4 H4A 119.6 . .
C4 C5 C6 119.2(3) . .
C4 C5 C13 120.0(3) . .
C6 C5 C13 120.8(3) . .
C1 C6 C5 120.3(3) . .
C1 C6 H6A 119.9 . .
C5 C6 H6A 119.9 . .
N1 C7 O1 118.2(3) . .
N1 C7 C1 127.0(3) . .
O1 C7 C1 114.8(3) . .
N1 C8 C9 103.5(3) . .
N1 C8 H8A 111.1 . .
C9 C8 H8A 111.1 . .
N1 C8 H8B 111.1 . .
C9 C8 H8B 111.1 . .
H8A C8 H8B 109.0 . .
O1 C9 C8 104.4(3) . .
O1 C9 H9A 110.9 . .
C8 C9 H9A 110.9 . .
O1 C9 H9B 110.9 . .
C8 C9 H9B 110.9 . .
H9A C9 H9B 108.9 . .
N2 C10 O2 117.9(3) . .
N2 C10 C3 126.8(3) . .
O2 C10 C3 115.2(3) . .
N2 C11 C12 104.2(3) . .
N2 C11 H11A 110.9 . .
C12 C11 H11A 110.9 . .
N2 C11 H11B 110.9 . .
C12 C11 H11B 110.9 . .
H11A C11 H11B 108.9 . .
O2 C12 C11 103.9(3) . .
O2 C12 H12A 111.0 . .
C11 C12 H12A 111.0 . .
O2 C12 H12B 111.0 . .
C11 C12 H12B 111.0 . .
H12A C12 H12B 109.0 . .
N3 C13 O3 118.7(3) . .
N3 C13 C5 125.5(3) . .
O3 C13 C5 115.8(3) . .
N3 C14 C15 104.9(3) . .
N3 C14 H14A 110.8 . .
C15 C14 H14A 110.8 . .
N3 C14 H14B 110.8 . .
C15 C14 H14B 110.8 . .
H14A C14 H14B 108.8 . .
O3 C15 C14 104.4(3) . .
O3 C15 H15A 110.9 . .
C14 C15 H15A 110.9 . .
O3 C15 H15B 110.9 . .
C14 C15 H15B 110.9 . .
H15A C15 H15B 108.9 . .
N4 C16 C17 179.6(4) . .
C16 C17 H17A 107(2) . .
C16 C17 H17B 108(4) . .
H17A C17 H17B 112(2) . .
C16 C17 H17C 109(3) . .
H17A C17 H17C 108(2) . .
H17B C17 H17C 112(2) . .

loop_
_geom_bond_atom_site_label_1
_geom_bond_atom_site_label_2
_geom_bond_distance
_geom_bond_site_symmetry_2
Cu1 N1 1.946(2) .
Cu1 N2 1.949(3) 2_665
Cu1 N4 2.076(3) .
Cl1 O7 1.381(18) .
Cl1 O6 1.388(4) .
Cl1 O4 1.392(3) .
Cl1 O5 1.410(4) .
Cl1 O7' 1.41(2) .
O1 C7 1.333(4) .
O1 C9 1.447(4) .
O1W H1WA 0.80(4) .
O1W H1WB 0.73(4) .
O2 C10 1.328(4) .
O2 C12 1.448(4) .
O3 C13 1.339(4) .
O3 C15 1.456(4) .
N1 C7 1.261(4) .
N1 C8 1.480(4) .
N2 C10 1.267(4) .
N2 C11 1.486(4) .
N2 Cu1 1.949(3) 2_665
N3 C13 1.257(4) .
N3 C14 1.468(4) .
N4 C16 1.120(4) .
C1 C6 1.380(4) .
C1 C2 1.381(4) .
C1 C7 1.472(4) .
C2 C3 1.386(4) .
C2 H2A 0.9300 .
C3 C4 1.381(4) .
C3 C10 1.473(4) .
C4 C5 1.377(4) .
C4 H4A 0.9300 .
C5 C6 1.383(4) .
C5 C13 1.471(4) .
C6 H6A 0.9300 .
C8 C9 1.499(5) .
C8 H8A 0.9700 .
C8 H8B 0.9700 .
C9 H9A 0.9700 .
C9 H9B 0.9700 .
C11 C12 1.505(5) .
C11 H11A 0.9700 .
C11 H11B 0.9700 .
C12 H12A 0.9700 .
C12 H12B 0.9700 .
C14 C15 1.492(5) .
C14 H14A 0.9700 .
C14 H14B 0.9700 .
C15 H15A 0.9700 .
C15 H15B 0.9700 .
C16 C17 1.446(5) .
C17 H17A 0.93(3) .
C17 H17B 0.92(3) .
C17 H17C 0.93(3) .

loop_
_geom_hbond_atom_site_label_D
_geom_hbond_atom_site_label_H
_geom_hbond_atom_site_label_A
_geom_hbond_distance_DH
_geom_hbond_distance_HA
_geom_hbond_distance_DA
_geom_hbond_angle_DHA
_geom_hbond_site_symmetry_A
O1W H1WA N3 0.80(4) 2.12(4) 2.876(5) 158(4) 2_665
O1W H1WB O4 0.73(4) 2.27(5) 2.943(5) 155(5) .

loop_
_geom_torsion_atom_site_label_1
_geom_torsion_atom_site_label_2
_geom_torsion_atom_site_label_3
_geom_torsion_atom_site_label_4
_geom_torsion
_geom_torsion_site_symmetry_1
N2 Cu1 N1 C7 30.1(4) 2_665
N4 Cu1 N1 C7 -172.1(3) .
N2 Cu1 N1 C8 -162.1(2) 2_665
N4 Cu1 N1 C8 -4.3(3) .
N1 Cu1 N4 C16 61(2) .
N2 Cu1 N4 C16 -131.9(19) 2_665
C6 C1 C2 C3 1.5(4) .
C7 C1 C2 C3 -177.3(3) .
C1 C2 C3 C4 -2.9(4) .
C1 C2 C3 C10 174.2(3) .
C2 C3 C4 C5 2.3(4) .
C10 C3 C4 C5 -174.7(3) .
C3 C4 C5 C6 -0.4(4) .
C3 C4 C5 C13 178.6(3) .
C2 C1 C6 C5 0.4(4) .
C7 C1 C6 C5 179.3(3) .
C4 C5 C6 C1 -1.0(4) .
C13 C5 C6 C1 -180.0(3) .
C8 N1 C7 O1 -3.3(4) .
Cu1 N1 C7 O1 165.6(2) .
C8 N1 C7 C1 176.5(3) .
Cu1 N1 C7 C1 -14.6(5) .
C9 O1 C7 N1 -5.5(4) .
C9 O1 C7 C1 174.7(3) .
C6 C1 C7 N1 -34.5(5) .
C2 C1 C7 N1 144.4(3) .
C6 C1 C7 O1 145.3(3) .
C2 C1 C7 O1 -35.8(4) .
C7 N1 C8 C9 10.2(4) .
Cu1 N1 C8 C9 -160.6(3) .
C7 O1 C9 C8 11.4(4) .
N1 C8 C9 O1 -12.9(4) .
C11 N2 C10 O2 2.0(4) .
Cu1 N2 C10 O2 -176.5(2) 2_665
C11 N2 C10 C3 -179.7(3) .
Cu1 N2 C10 C3 1.8(5) 2_665
C12 O2 C10 N2 3.0(4) .
C12 O2 C10 C3 -175.5(3) .
C4 C3 C10 N2 20.0(5) .
C2 C3 C10 N2 -157.1(3) .
C4 C3 C10 O2 -161.7(3) .
C2 C3 C10 O2 21.2(4) .
C10 N2 C11 C12 -5.9(4) .
Cu1 N2 C11 C12 172.9(3) 2_665
C10 O2 C12 C11 -6.4(4) .
N2 C11 C12 O2 7.3(4) .
C14 N3 C13 O3 -0.6(4) .
C14 N3 C13 C5 -179.0(3) .
C15 O3 C13 N3 -0.8(4) .
C15 O3 C13 C5 177.8(3) .
C4 C5 C13 N3 2.8(5) .
C6 C5 C13 N3 -178.3(3) .
C4 C5 C13 O3 -175.7(3) .
C6 C5 C13 O3 3.2(4) .
C13 N3 C14 C15 1.7(4) .
C13 O3 C15 C14 1.8(4) .
N3 C14 C15 O3 -2.1(4) .
Cu1 N4 C16 C17 2(65) .
